data_2102803
loop_
_publ_author_name
'Schwendtner, Karolina'
'Kolitsch, Uwe'

_publ_section_title
;
 Octahedral As in <i>M</i>^+^ arsenates -- architecture and seven new
 members
;
_journal_coeditor_code SN5044
_journal_issue 2
_journal_name_full 'Acta Crystallographica Section B'
_journal_page_first 205
_journal_page_last 215
_journal_paper_doi 10.1107/S0108768106054942
_journal_volume 63
_journal_year 2007
_chemical_formula_structural 'Li2 H6 As4 O14'
_chemical_formula_sum 'As4 H6 Li2 O14'
_chemical_formula_weight 543.60
_chemical_name_common 'lithium hydrogen arsenate'
_chemical_name_systematic
;
 ?
;
_space_group_IT_number 12
_symmetry_cell_setting monoclinic
_symmetry_space_group_name_Hall '-C 2y'
_symmetry_space_group_name_H-M 'C 1 2/m 1'
_atom_sites_solution_hydrogens difmap
_atom_sites_solution_primary direct
_atom_sites_solution_secondary difmap
_audit_creation_method SHELXL-97
_cell_angle_alpha 90.00
_cell_angle_beta 115.56(3)
_cell_angle_gamma 90.00
_cell_formula_units_Z 2
_cell_length_a 11.456(2)
_cell_length_b 9.133(2)
_cell_length_c 5.6300(10)
_cell_measurement_reflns_used 1018
_cell_measurement_temperature 293(2)
_cell_measurement_theta_max 32.577
_cell_measurement_theta_min 2.037
_cell_volume 531.4(2)
_computing_cell_refinement 'HKL SCALEPACK (Otwinowski & Minor 1997)'
_computing_data_collection 'COLLECT (Nonius, 2003)'
_computing_data_reduction 'HKL DENZO, SCALEPACK (Otwinowski & Minor, 1997)'
_computing_molecular_graphics 'Diamond (Brandenburg, 2005)'
_computing_publication_material 'SHELXL97 (Sheldrick, 1997a)'
_computing_structure_refinement 'SHELXL-97 (Sheldrick, 1997a)'
_computing_structure_solution 'SHELXS-97 (Sheldrick, 1997b)'
_diffrn_ambient_temperature 293(2)
_diffrn_measured_fraction_theta_full 0.999
_diffrn_measured_fraction_theta_max 0.999
_diffrn_measurement_device_type 'Nonius KappaCCD'
_diffrn_measurement_method '\f and \w scans'
_diffrn_radiation_monochromator graphite
_diffrn_radiation_source 'fine-focus sealed tube'
_diffrn_radiation_type MoK\a
_diffrn_radiation_wavelength 0.71073
_diffrn_reflns_av_R_equivalents 0.0108
_diffrn_reflns_av_sigmaI/netI 0.0165
_diffrn_reflns_limit_h_max 17
_diffrn_reflns_limit_h_min -17
_diffrn_reflns_limit_k_max 13
_diffrn_reflns_limit_k_min -13
_diffrn_reflns_limit_l_max 8
_diffrn_reflns_limit_l_min -8
_diffrn_reflns_number 1933
_diffrn_reflns_theta_full 32.57
_diffrn_reflns_theta_max 32.57
_diffrn_reflns_theta_min 2.98
_diffrn_standards_decay_% 0
_diffrn_standards_interval_time 0
_diffrn_standards_number 0
_exptl_absorpt_coefficient_mu 12.550
_exptl_absorpt_correction_T_max 0.5197
_exptl_absorpt_correction_T_min 0.4334
_exptl_absorpt_correction_type multi-scan
_exptl_absorpt_process_details 'HKL SCALEPACK (Otwinowski & Minor, 1997)'
_exptl_crystal_colour colorless
_exptl_crystal_density_diffrn 3.398
_exptl_crystal_density_method 'not measured'
_exptl_crystal_description 'irregular fragment'
_exptl_crystal_F_000 512
_exptl_crystal_size_max 0.08
_exptl_crystal_size_mid 0.07
_exptl_crystal_size_min 0.06
_refine_diff_density_max 1.036
_refine_diff_density_min -0.545
_refine_ls_extinction_coef 0.0034(3)
_refine_ls_extinction_expression Fc^*^=kFc[1+0.001xFc^2^\l^3^/sin(2\q)]^-1/4^
_refine_ls_extinction_method SHELXL
_refine_ls_goodness_of_fit_ref 1.140
_refine_ls_hydrogen_treatment refall
_refine_ls_matrix_type full
_refine_ls_number_parameters 61
_refine_ls_number_reflns 1020
_refine_ls_number_restraints 0
_refine_ls_restrained_S_all 1.140
_refine_ls_R_factor_all 0.0198
_refine_ls_R_factor_gt 0.0168
_refine_ls_shift/su_max 0.000
_refine_ls_shift/su_mean 0.000
_refine_ls_structure_factor_coef Fsqd
_refine_ls_weighting_details 'calc w=1/[\s^2^(Fo^2^)+(0.0170P)^2^+0.9444P] where P=(Fo^2^+2Fc^2^)/3'
_refine_ls_weighting_scheme calc
_refine_ls_wR_factor_gt 0.0396
_refine_ls_wR_factor_ref 0.0406
_reflns_number_gt 924
_reflns_number_total 1020
_reflns_threshold_expression I>2\s(I)
_cod_data_source_file sn5044.cif
_cod_data_source_block LiH3As2O7
_cod_depositor_comments
;

2019-09-16
Z value and formula fixed to values more according to usual
chemical conventions.                 miguel
;
_cod_original_formula_weight 271.80
_cod_original_formula_units_Z 4
_cod_original_sg_symbol_H-M 'C 2/m'
_cod_original_formula_sum 'H3 As2 Li O7'
_cod_database_code 2102803

loop_
_symmetry_equiv_pos_as_xyz
'x, y, z'
'-x, y, -z'
'x+1/2, y+1/2, z'
'-x+1/2, y+1/2, -z'
'-x, -y, -z'
'x, -y, z'
'-x+1/2, -y+1/2, -z'
'x+1/2, -y+1/2, z'

loop_
_atom_site_type_symbol
_atom_site_label
_atom_site_fract_x
_atom_site_fract_y
_atom_site_fract_z
_atom_site_U_iso_or_equiv
_atom_site_adp_type
_atom_site_calc_flag
_atom_site_refinement_flags
_atom_site_occupancy
Li Li1 0.5000 0.3467(5) 1.0000 0.0192(9) Uani d S 1
As As1 0.27148(2) 0.0000 0.04473(4) 0.00887(7) Uani d S 1
As As2 0.5000 0.15318(2) 0.5000 0.00829(7) Uani d S 1
O O1 0.13472(17) 0.0000 0.0696(4) 0.0144(3) Uani d S 1
O O2 0.36385(12) 0.15401(13) 0.1637(2) 0.0127(2) Uani d . 1
O O3 0.23459(17) 0.0000 -0.2852(3) 0.0122(3) Uani d S 1
O O4 0.42544(13) 0.28002(15) 0.6282(2) 0.0157(2) Uani d . 1
O O5 0.42362(16) 0.0000 0.5892(3) 0.0105(3) Uani d S 1
H H1 0.384(3) 0.334(3) 0.531(6) 0.036(9) Uiso d . 1
H H2 0.290(5) 0.0000 -0.303(9) 0.045(14) Uiso d S 1

loop_
_atom_site_aniso_label
_atom_site_aniso_U_11
_atom_site_aniso_U_22
_atom_site_aniso_U_33
_atom_site_aniso_U_12
_atom_site_aniso_U_13
_atom_site_aniso_U_23
Li1 0.018(2) 0.020(2) 0.016(2) 0.000 0.0042(18) 0.000
As1 0.00689(11) 0.01061(12) 0.00783(11) 0.000 0.00198(8) 0.000
As2 0.00846(11) 0.00755(11) 0.00799(11) 0.000 0.00273(8) 0.000
O1 0.0100(7) 0.0167(8) 0.0191(8) 0.000 0.0088(7) 0.000
O2 0.0113(5) 0.0106(5) 0.0105(5) -0.0011(4) -0.0007(4) 0.0008(4)
O3 0.0102(8) 0.0182(8) 0.0086(7) 0.000 0.0044(6) 0.000
O4 0.0189(6) 0.0141(6) 0.0122(5) 0.0079(5) 0.0050(5) -0.0009(5)
O5 0.0112(7) 0.0082(7) 0.0147(7) 0.000 0.0080(6) 0.000

loop_
_atom_type_symbol
_atom_type_description
_atom_type_scat_dispersion_real
_atom_type_scat_dispersion_imag
_atom_type_scat_source
Li Li -0.0003 0.0001 'International Tables Vol C Tables 4.2.6.8 and 6.1.1.4'
H H 0.0000 0.0000 'International Tables Vol C Tables 4.2.6.8 and 6.1.1.4'
O O 0.0106 0.0060 'International Tables Vol C Tables 4.2.6.8 and 6.1.1.4'
As As 0.0499 2.0058 'International Tables Vol C Tables 4.2.6.8 and 6.1.1.4'

loop_
_geom_angle_atom_site_label_1
_geom_angle_atom_site_label_2
_geom_angle_atom_site_label_3
_geom_angle_site_symmetry_1
_geom_angle_site_symmetry_3
_geom_angle
O4 Li1 O4 . 2_657 144.3(3)
O4 Li1 O1 . 3_556 111.55(11)
O4 Li1 O1 2_657 3_556 93.66(9)
O4 Li1 O1 . 7_556 93.66(9)
O4 Li1 O1 2_657 7_556 111.55(11)
O1 Li1 O1 3_556 7_556 90.8(2)
O4 Li1 Li1 . 5_667 107.87(14)
O4 Li1 Li1 2_657 5_667 107.87(14)
O1 Li1 Li1 3_556 5_667 45.39(10)
O1 Li1 Li1 7_556 5_667 45.39(10)
O1 As1 O2 . . 114.86(5)
O1 As1 O2 . 6 114.86(5)
O2 As1 O2 . 6 110.37(8)
O1 As1 O3 . . 107.17(10)
O2 As1 O3 . . 104.18(6)
O2 As1 O3 6 . 104.18(6)
O4 As2 O4 2_656 . 98.10(9)
O4 As2 O5 2_656 5_656 90.95(6)
O4 As2 O5 . 5_656 169.99(6)
O4 As2 O5 2_656 . 169.99(6)
O4 As2 O5 . . 90.95(6)
O5 As2 O5 5_656 . 80.38(8)
O4 As2 O2 2_656 2_656 94.13(6)
O4 As2 O2 . 2_656 85.56(6)
O5 As2 O2 5_656 2_656 89.55(7)
O5 As2 O2 . 2_656 90.81(7)
O4 As2 O2 2_656 . 85.56(6)
O4 As2 O2 . . 94.13(6)
O5 As2 O2 5_656 . 90.81(7)
O5 As2 O2 . . 89.55(7)
O2 As2 O2 2_656 . 179.53(7)
As1 O2 As2 . . 119.94(7)
As1 O3 H2 . . 110(4)
As2 O4 H1 . . 114(2)
Li1 O4 H1 . . 115(2)
As2 O5 As2 . 5_656 99.62(8)

loop_
_geom_bond_atom_site_label_1
_geom_bond_atom_site_label_2
_geom_bond_site_symmetry_2
_geom_bond_distance
Li1 O4 . 1.985(2)
Li1 O4 2_657 1.985(2)
Li1 O1 3_556 1.993(4)
Li1 O1 7_556 1.993(4)
As1 O1 . 1.6319(18)
As1 O2 . 1.7132(12)
As1 O2 6 1.7132(12)
As1 O3 . 1.7178(18)
As2 O4 2_656 1.7675(13)
As2 O4 . 1.7675(13)
As2 O5 5_656 1.8313(11)
As2 O5 . 1.8313(11)
As2 O2 2_656 1.8628(14)
As2 O2 . 1.8628(14)
O3 H2 . 0.68(5)
O4 H1 . 0.74(3)

loop_
_geom_hbond_atom_site_label_D
_geom_hbond_atom_site_label_H
_geom_hbond_atom_site_label_A
_geom_hbond_site_symmetry_A
_geom_hbond_distance_DH
_geom_hbond_distance_HA
_geom_hbond_distance_DA
_geom_hbond_angle_DHA
O4 H1 O3 7 0.74(3) 2.11(3) 2.8410(19) 174(3)
O3 H2 O5 1_554 0.68(5) 1.87(5) 2.552(2) 171(5)
